data_4133578
loop_
_publ_author_name
'Zhu, Congzhi'
'Ji, Xiaozhou'
'You, Di'
'Chen, Teresa L.'
'Mu, Anthony U.'
'Barker, Kayla P.'
'Klivansky, Liana M.'
'Liu, Yi'
'Fang, Lei'

_publ_section_title
;
 Extraordinary Redox Activities in Ladder-Type Conjugated Molecules
 Enabled by B \\leftarrow N Coordination-Promoted Delocalization and
 Hyperconjugation.
;
_journal_issue 51
_journal_name_full 'Journal of the American Chemical Society'
_journal_page_first 18173
_journal_page_last 18182
_journal_paper_doi 10.1021/jacs.8b11337
_journal_volume 140
_journal_year 2018
_chemical_formula_moiety '2(C1 H1 Cl3), C64 H52 B2 N4 S2'
_chemical_formula_sum 'C66 H54 B2 Cl6 N4 S2'
_chemical_formula_weight 1201.57
_space_group_crystal_system monoclinic
_space_group_IT_number 14
_space_group_name_Hall '-P 2yn'
_space_group_name_H-M_alt 'P 1 21/n 1'
_atom_sites_solution_hydrogens geom
_audit_creation_date 2018-06-25
_audit_creation_method
;
Olex2 1.2-beta
(compiled 2018.04.26 svn.r3504 for OlexSys, GUI svn.r5492)
;
_cell_angle_alpha 90
_cell_angle_beta 105.2800(10)
_cell_angle_gamma 90
_cell_formula_units_Z 2
_cell_length_a 10.3742(3)
_cell_length_b 20.3276(5)
_cell_length_c 14.6088(4)
_cell_measurement_reflns_used 9795
_cell_measurement_temperature 100.0
_cell_measurement_theta_max 69.944
_cell_measurement_theta_min 3.817
_cell_volume 2971.84(14)
_computing_cell_refinement 'SAINT v8.37A (Bruker, 2015)'
_computing_data_reduction 'SAINT v8.37A (Bruker, 2015)'
_computing_molecular_graphics 'Olex2 (Dolomanov et al., 2009)'
_computing_publication_material 'Olex2 (Dolomanov et al., 2009)'
_computing_structure_refinement 'ShelXL (Sheldrick, 2015)'
_computing_structure_solution 'ShelXT (Sheldrick, 2015)'
_diffrn_ambient_temperature 100.0
_diffrn_measured_fraction_theta_full 0.998
_diffrn_measured_fraction_theta_max 0.996
_diffrn_measurement_device_type 'Bruker APEX-II CCD'
_diffrn_measurement_method '\f and \w scans'
_diffrn_radiation_type CuK\a
_diffrn_radiation_wavelength 1.54178
_diffrn_reflns_av_R_equivalents 0.0491
_diffrn_reflns_av_unetI/netI 0.0159
_diffrn_reflns_Laue_measured_fraction_full 0.998
_diffrn_reflns_Laue_measured_fraction_max 0.996
_diffrn_reflns_limit_h_max 11
_diffrn_reflns_limit_h_min -12
_diffrn_reflns_limit_k_max 24
_diffrn_reflns_limit_k_min -24
_diffrn_reflns_limit_l_max 17
_diffrn_reflns_limit_l_min -17
_diffrn_reflns_number 108854
_diffrn_reflns_point_group_measured_fraction_full 0.998
_diffrn_reflns_point_group_measured_fraction_max 0.996
_diffrn_reflns_theta_full 67.679
_diffrn_reflns_theta_max 70.220
_diffrn_reflns_theta_min 3.817
_diffrn_standards_number 0
_exptl_absorpt_coefficient_mu 3.642
_exptl_absorpt_correction_T_max 0.4684
_exptl_absorpt_correction_T_min 0.2743
_exptl_absorpt_correction_type multi-scan
_exptl_absorpt_process_details
'SADABS-2016/2 (Bruker,2016/2) was used for absorption correction. wR2(int) was 0.1191 before and 0.0702 after correction. The Ratio of minimum to maximum transmission is 0.5856. The \l/2 correction factor is Not present.'
_exptl_crystal_colour brown
_exptl_crystal_colour_primary brown
_exptl_crystal_density_diffrn 1.343
_exptl_crystal_description block
_exptl_crystal_F_000 1244
_exptl_crystal_size_max 0.278
_exptl_crystal_size_mid 0.097
_exptl_crystal_size_min 0.058
_refine_diff_density_max 0.861
_refine_diff_density_min -0.926
_refine_diff_density_rms 0.080
_refine_ls_extinction_method none
_refine_ls_goodness_of_fit_ref 1.075
_refine_ls_hydrogen_treatment constr
_refine_ls_matrix_type full
_refine_ls_number_parameters 383
_refine_ls_number_reflns 5645
_refine_ls_number_restraints 126
_refine_ls_restrained_S_all 1.077
_refine_ls_R_factor_all 0.0604
_refine_ls_R_factor_gt 0.0545
_refine_ls_shift/su_max 0.000
_refine_ls_shift/su_mean 0.000
_refine_ls_structure_factor_coef Fsqd
_refine_ls_weighting_details 'w=1/[\s^2^(Fo^2^)+(0.0848P)^2^+4.7420P] where P=(Fo^2^+2Fc^2^)/3'
_refine_ls_weighting_scheme calc
_refine_ls_wR_factor_gt 0.1519
_refine_ls_wR_factor_ref 0.1577
_reflns_Friedel_coverage 0.000
_reflns_number_gt 4996
_reflns_number_total 5645
_reflns_threshold_expression 'I > 2\s(I)'
_cod_data_source_file ja8b11337_si_002.cif
_cod_data_source_block bthbph2
_cod_database_code 4133578
_shelx_shelxl_version_number 2018/3
_shelx_space_group_comment
;
The symmetry employed for this shelxl refinement is uniquely defined
by the following loop, which should always be used as a source of
symmetry information in preference to the above space-group names.
They are only intended as comments.
;
_shelx_estimated_absorpt_t_max 0.817
_shelx_estimated_absorpt_t_min 0.431
_olex2_refinement_description
;
1. Fixed Uiso
 At 1.2 times of:
  All C(H) groups
 At 1.5 times of:
  All C(H,H,H) groups
2. Restrained distances
 Cl1-C33 \\sim Cl1A-C33A
 with sigma of 0.01
 Cl2-C33 \\sim Cl2A-C33A
 with sigma of 0.01
 Cl3-C33 \\sim Cl3A-C33A
 with sigma of 0.01
 Cl1-Cl2 \\sim Cl1A-Cl2A
 with sigma of 0.01
 Cl1-Cl3 \\sim Cl1A-Cl3A
 with sigma of 0.01
 Cl2-Cl3 \\sim Cl2A-Cl3A
 with sigma of 0.01
3. Uiso/Uaniso restraints and constraints
Cl3 \\sim Cl1 \\sim C33 \\sim Cl2 \\sim Cl3A \\sim C33A \\sim Cl1A \\sim Cl2A:
within 2A with sigma of 0.01 and sigma for terminal atoms of 0.02
Uanis(Cl1) = Uanis(Cl1A)
Uanis(Cl2) = Uanis(Cl2A)
Uanis(Cl3) = Uanis(Cl3A)
4. Rigid body (RIGU) restrains
 Cl3, Cl1, C33, Cl2, Cl3A, C33A, Cl1A, Cl2A
 with sigma for 1-2 distances of 0.01 and sigma for 1-3 distances of 0.01
5. Others
 Sof(C33A)=Sof(H33A)=Sof(Cl1A)=Sof(Cl2A)=Sof(Cl3A)=1-FVAR(1)
 Sof(Cl1)=Sof(Cl2)=Sof(Cl3)=Sof(C33)=Sof(H33)=FVAR(1)
6.a Ternary CH refined with riding coordinates:
 C33(H33), C33A(H33A)
6.b Aromatic/amide H refined with riding coordinates:
 C3(H3), C4(H4), C5(H5), C6(H6), C13(H13), C15(H15), C16(H16), C22(H22),
 C23(H23), C24(H24), C25(H25), C26(H26), C28(H28), C29(H29), C30(H30), C31(H31),
  C32(H32)
6.c Idealised Me refined as rotating group:
 C18(H18A,H18B,H18C), C19(H19A,H19B,H19C), C20(H20A,H20B,H20C)
;
_olex2_submission_special_instructions 'No special instructions were received'

loop_
_space_group_symop_operation_xyz
'x, y, z'
'-x+1/2, y+1/2, -z+1/2'
'-x, -y, -z'
'x-1/2, -y-1/2, z-1/2'

loop_
_atom_site_label
_atom_site_type_symbol
_atom_site_fract_x
_atom_site_fract_y
_atom_site_fract_z
_atom_site_U_iso_or_equiv
_atom_site_adp_type
_atom_site_occupancy
_atom_site_site_symmetry_order
_atom_site_calc_flag
_atom_site_refinement_flags_posn
_atom_site_refinement_flags_adp
_atom_site_refinement_flags_occupancy
_atom_site_disorder_assembly
_atom_site_disorder_group
Cl1 Cl 0.3777(13) 0.6081(6) 0.1211(7) 0.0524(3) Uani 0.0783(18) 1 d D U P A 1
Cl2 Cl 0.3428(14) 0.6580(8) 0.2939(9) 0.0437(3) Uani 0.0783(18) 1 d D U P A 1
Cl3 Cl 0.5757(12) 0.5790(7) 0.2988(11) 0.0765(5) Uani 0.0783(18) 1 d D U P A 1
C33 C 0.4084(17) 0.5913(10) 0.2415(10) 0.051(4) Uani 0.0783(18) 1 d D U P A 1
H33 H 0.358012 0.550619 0.249025 0.061 Uiso 0.0783(18) 1 calc R . P A 1
S1 S 0.86201(5) 0.43686(3) 0.46906(4) 0.01596(16) Uani 1 1 d . . . . .
N1 N 0.65509(19) 0.36982(9) 0.38409(13) 0.0121(4) Uani 1 1 d . . . . .
N2 N 0.42524(19) 0.41608(9) 0.35038(13) 0.0121(4) Uani 1 1 d . . . . .
C1 C 0.8842(2) 0.37309(11) 0.39652(16) 0.0148(5) Uani 1 1 d . . . . .
C2 C 0.7629(2) 0.34110(11) 0.35688(16) 0.0134(4) Uani 1 1 d . . . . .
C3 C 0.7616(2) 0.28492(12) 0.30071(16) 0.0167(5) Uani 1 1 d . . . . .
H3 H 0.680912 0.261653 0.274269 0.020 Uiso 1 1 calc R . . . .
C4 C 0.8813(3) 0.26439(13) 0.28495(17) 0.0199(5) Uani 1 1 d . . . . .
H4 H 0.882142 0.226171 0.247684 0.024 Uiso 1 1 calc R . . . .
C5 C 1.0010(3) 0.29828(13) 0.32231(18) 0.0215(5) Uani 1 1 d . . . . .
H5 H 1.080780 0.283490 0.308665 0.026 Uiso 1 1 calc R . . . .
C6 C 1.0042(2) 0.35286(13) 0.37867(18) 0.0194(5) Uani 1 1 d . . . . .
H6 H 1.085212 0.376008 0.404565 0.023 Uiso 1 1 calc R . . . .
C7 C 0.6945(2) 0.41791(11) 0.44692(16) 0.0129(4) Uani 1 1 d . . . . .
C8 C 0.6014(2) 0.45642(11) 0.48355(16) 0.0126(4) Uani 1 1 d . . . . .
C9 C 0.4688(2) 0.45599(11) 0.42743(16) 0.0126(4) Uani 1 1 d . . . . .
C10 C 0.6332(2) 0.50041(11) 0.56119(16) 0.0129(4) Uani 1 1 d . . . . .
C11 C 0.2945(2) 0.43464(11) 0.30677(16) 0.0123(4) Uani 1 1 d . . . . .
C12 C 0.2541(2) 0.48700(11) 0.35755(16) 0.0129(4) Uani 1 1 d . . . . .
C13 C 0.1307(2) 0.51832(11) 0.31855(16) 0.0143(5) Uani 1 1 d . . . . .
H13 H 0.105236 0.554688 0.350690 0.017 Uiso 1 1 calc R . . . .
C14 C 0.0459(2) 0.49672(11) 0.23373(16) 0.0143(5) Uani 1 1 d . . . . .
C15 C 0.0867(2) 0.44211(12) 0.18853(16) 0.0163(5) Uani 1 1 d . . . . .
H15 H 0.027683 0.426011 0.131720 0.020 Uiso 1 1 calc R . . . .
C16 C 0.2083(2) 0.41095(11) 0.22300(16) 0.0152(5) Uani 1 1 d . . . . .
H16 H 0.232578 0.374405 0.190596 0.018 Uiso 1 1 calc R . . . .
C17 C -0.0884(2) 0.52974(12) 0.18735(17) 0.0181(5) Uani 1 1 d . . . . .
C18 C -0.1142(3) 0.58975(15) 0.2436(2) 0.0358(8) Uani 1 1 d . . . . .
H18A H -0.114608 0.576087 0.307867 0.054 Uiso 1 1 calc GR . . . .
H18B H -0.200902 0.609136 0.211773 0.054 Uiso 1 1 calc GR . . . .
H18C H -0.043509 0.622390 0.247165 0.054 Uiso 1 1 calc GR . . . .
C19 C -0.0896(3) 0.55237(18) 0.0871(2) 0.0375(8) Uani 1 1 d . . . . .
H19A H -0.015972 0.583297 0.090550 0.056 Uiso 1 1 calc GR . . . .
H19B H -0.174732 0.574133 0.057685 0.056 Uiso 1 1 calc GR . . . .
H19C H -0.078778 0.514167 0.048856 0.056 Uiso 1 1 calc GR . . . .
C20 C -0.2020(3) 0.48045(14) 0.1807(2) 0.0256(6) Uani 1 1 d . . . . .
H20A H -0.183607 0.440293 0.149222 0.038 Uiso 1 1 calc GR . . . .
H20B H -0.286319 0.499794 0.143960 0.038 Uiso 1 1 calc GR . . . .
H20C H -0.208814 0.469695 0.244646 0.038 Uiso 1 1 calc GR . . . .
C21 C 0.4695(2) 0.32463(11) 0.23749(16) 0.0146(5) Uani 1 1 d . . . . .
C22 C 0.5017(3) 0.36510(13) 0.16956(17) 0.0200(5) Uani 1 1 d . . . . .
H22 H 0.536975 0.407724 0.187502 0.024 Uiso 1 1 calc R . . . .
C23 C 0.4835(3) 0.34446(15) 0.07617(19) 0.0284(6) Uani 1 1 d . . . . .
H23 H 0.507344 0.372602 0.031341 0.034 Uiso 1 1 calc R . . . .
C24 C 0.4305(3) 0.28272(16) 0.0488(2) 0.0318(7) Uani 1 1 d . . . . .
H24 H 0.419084 0.268208 -0.014690 0.038 Uiso 1 1 calc R . . . .
C25 C 0.3943(3) 0.24244(14) 0.1137(2) 0.0280(6) Uani 1 1 d . . . . .
H25 H 0.356248 0.200495 0.094672 0.034 Uiso 1 1 calc R . . . .
C26 C 0.4135(2) 0.26308(12) 0.20734(18) 0.0190(5) Uani 1 1 d . . . . .
H26 H 0.388152 0.234901 0.251481 0.023 Uiso 1 1 calc R . . . .
C27 C 0.4670(2) 0.29792(11) 0.42202(16) 0.0144(5) Uani 1 1 d . . . . .
C28 C 0.3563(3) 0.30554(13) 0.45881(19) 0.0240(6) Uani 1 1 d . . . . .
H28 H 0.296907 0.341209 0.437051 0.029 Uiso 1 1 calc R . . . .
C29 C 0.3298(3) 0.26281(15) 0.5261(2) 0.0296(6) Uani 1 1 d . . . . .
H29 H 0.253311 0.269274 0.549305 0.036 Uiso 1 1 calc R . . . .
C30 C 0.4156(3) 0.21093(13) 0.5590(2) 0.0266(6) Uani 1 1 d . . . . .
H30 H 0.397241 0.180823 0.603675 0.032 Uiso 1 1 calc R . . . .
C31 C 0.5278(3) 0.20314(13) 0.52653(18) 0.0221(5) Uani 1 1 d . . . . .
H31 H 0.588843 0.168548 0.550793 0.027 Uiso 1 1 calc R . . . .
C32 C 0.5522(3) 0.24558(12) 0.45851(17) 0.0192(5) Uani 1 1 d . . . . .
H32 H 0.629290 0.238807 0.436122 0.023 Uiso 1 1 calc R . . . .
B1 B 0.4969(3) 0.34917(12) 0.34554(18) 0.0124(5) Uani 1 1 d . . . . .
C33A C 0.3617(4) 0.59749(17) 0.2220(3) 0.0365(8) Uani 0.9217(18) 1 d D U P A 2
H33A H 0.301024 0.561061 0.230258 0.044 Uiso 0.9217(18) 1 calc R . P A 2
Cl1A Cl 0.28808(12) 0.63823(5) 0.11611(7) 0.0524(3) Uani 0.9217(18) 1 d D U P A 2
Cl2A Cl 0.38121(12) 0.65294(6) 0.31882(7) 0.0437(3) Uani 0.9217(18) 1 d D U P A 2
Cl3A Cl 0.51659(13) 0.56373(6) 0.22273(13) 0.0765(5) Uani 0.9217(18) 1 d D U P A 2

loop_
_atom_site_aniso_label
_atom_site_aniso_U_11
_atom_site_aniso_U_22
_atom_site_aniso_U_33
_atom_site_aniso_U_23
_atom_site_aniso_U_13
_atom_site_aniso_U_12
Cl1 0.0658(7) 0.0478(6) 0.0413(5) 0.0112(4) 0.0104(4) -0.0025(5)
Cl2 0.0536(7) 0.0382(5) 0.0374(6) 0.0044(4) 0.0088(4) -0.0055(5)
Cl3 0.0512(7) 0.0530(7) 0.1387(14) 0.0187(7) 0.0489(8) 0.0220(5)
C33 0.050(7) 0.041(7) 0.067(7) 0.015(7) 0.025(7) 0.003(7)
S1 0.0107(3) 0.0161(3) 0.0210(3) -0.0046(2) 0.0041(2) -0.0014(2)
N1 0.0122(9) 0.0112(9) 0.0127(9) 0.0000(7) 0.0033(7) 0.0008(7)
N2 0.0126(9) 0.0119(9) 0.0113(9) -0.0012(7) 0.0021(7) 0.0001(7)
C1 0.0160(12) 0.0140(11) 0.0149(11) 0.0002(9) 0.0052(9) 0.0003(9)
C2 0.0128(11) 0.0157(11) 0.0128(10) 0.0028(8) 0.0050(8) 0.0030(8)
C3 0.0165(12) 0.0178(12) 0.0158(11) -0.0015(9) 0.0047(9) 0.0022(9)
C4 0.0229(13) 0.0208(12) 0.0179(12) -0.0031(9) 0.0087(10) 0.0050(10)
C5 0.0198(13) 0.0263(13) 0.0219(12) 0.0014(10) 0.0117(10) 0.0061(10)
C6 0.0137(12) 0.0229(13) 0.0228(12) 0.0018(10) 0.0067(9) 0.0006(9)
C7 0.0129(11) 0.0114(10) 0.0136(10) 0.0003(8) 0.0022(8) -0.0006(8)
C8 0.0115(11) 0.0121(10) 0.0143(11) -0.0002(8) 0.0034(8) 0.0008(8)
C9 0.0142(11) 0.0114(10) 0.0120(10) -0.0007(8) 0.0032(8) -0.0003(8)
C10 0.0120(11) 0.0114(10) 0.0146(11) 0.0010(8) 0.0024(8) -0.0001(8)
C11 0.0135(11) 0.0098(10) 0.0137(10) 0.0017(8) 0.0035(9) 0.0005(8)
C12 0.0133(11) 0.0114(11) 0.0140(11) 0.0000(8) 0.0034(9) -0.0014(8)
C13 0.0142(11) 0.0115(10) 0.0171(11) -0.0013(8) 0.0042(9) -0.0003(8)
C14 0.0112(11) 0.0140(11) 0.0170(11) 0.0024(9) 0.0021(9) -0.0005(8)
C15 0.0154(12) 0.0182(12) 0.0131(11) -0.0020(9) -0.0002(9) -0.0019(9)
C16 0.0169(12) 0.0132(11) 0.0144(11) -0.0023(8) 0.0020(9) 0.0004(9)
C17 0.0130(12) 0.0181(12) 0.0211(12) 0.0010(9) 0.0008(9) 0.0023(9)
C18 0.0200(14) 0.0280(15) 0.0489(18) -0.0149(13) -0.0093(12) 0.0119(11)
C19 0.0231(15) 0.055(2) 0.0341(16) 0.0255(15) 0.0065(12) 0.0149(13)
C20 0.0130(12) 0.0263(14) 0.0349(15) 0.0026(11) 0.0015(10) 0.0000(10)
C21 0.0108(11) 0.0157(11) 0.0163(11) -0.0037(9) 0.0022(8) 0.0034(8)
C22 0.0190(12) 0.0226(13) 0.0182(12) -0.0027(10) 0.0045(9) -0.0017(10)
C23 0.0276(15) 0.0418(17) 0.0170(13) -0.0003(11) 0.0081(10) -0.0019(12)
C24 0.0301(15) 0.0460(18) 0.0184(13) -0.0135(12) 0.0048(11) 0.0003(13)
C25 0.0283(15) 0.0257(14) 0.0269(14) -0.0126(11) 0.0020(11) -0.0020(11)
C26 0.0183(12) 0.0164(12) 0.0204(12) -0.0043(9) 0.0021(9) 0.0013(9)
C27 0.0140(11) 0.0141(11) 0.0141(11) -0.0013(9) 0.0021(8) -0.0020(9)
C28 0.0208(13) 0.0242(13) 0.0286(14) 0.0070(11) 0.0089(11) 0.0045(10)
C29 0.0288(15) 0.0312(15) 0.0342(15) 0.0070(12) 0.0179(12) 0.0011(12)
C30 0.0343(15) 0.0225(13) 0.0258(13) 0.0070(11) 0.0131(11) 0.0001(11)
C31 0.0260(14) 0.0190(12) 0.0194(12) 0.0028(10) 0.0027(10) 0.0031(10)
C32 0.0189(12) 0.0193(12) 0.0198(12) 0.0012(9) 0.0060(9) 0.0028(9)
B1 0.0115(12) 0.0118(12) 0.0134(12) -0.0023(9) 0.0021(9) -0.0011(9)
C33A 0.0320(18) 0.0317(17) 0.051(2) 0.0116(15) 0.0211(15) 0.0052(14)
Cl1A 0.0658(7) 0.0478(6) 0.0413(5) 0.0112(4) 0.0104(4) -0.0025(5)
Cl2A 0.0536(7) 0.0382(5) 0.0374(6) 0.0044(4) 0.0088(4) -0.0055(5)
Cl3A 0.0512(7) 0.0530(7) 0.1387(14) 0.0187(7) 0.0489(8) 0.0220(5)

loop_
_atom_type_symbol
_atom_type_description
_atom_type_scat_dispersion_real
_atom_type_scat_dispersion_imag
_atom_type_scat_source
C C 0.0181 0.0091 'International Tables Vol C Tables 4.2.6.8 and 6.1.1.4'
H H 0.0000 0.0000 'International Tables Vol C Tables 4.2.6.8 and 6.1.1.4'
B B 0.0090 0.0039 'International Tables Vol C Tables 4.2.6.8 and 6.1.1.4'
Cl Cl 0.3639 0.7018 'International Tables Vol C Tables 4.2.6.8 and 6.1.1.4'
N N 0.0311 0.0180 'International Tables Vol C Tables 4.2.6.8 and 6.1.1.4'
S S 0.3331 0.5567 'International Tables Vol C Tables 4.2.6.8 and 6.1.1.4'

loop_
_geom_angle_atom_site_label_1
_geom_angle_atom_site_label_2
_geom_angle_atom_site_label_3
_geom_angle
_geom_angle_site_symmetry_1
_geom_angle_site_symmetry_3
Cl1 C33 Cl2 107.3(8) . .
Cl1 C33 H33 108.2 . .
Cl2 C33 H33 108.2 . .
Cl3 C33 Cl1 114.2(9) . .
Cl3 C33 Cl2 110.5(9) . .
Cl3 C33 H33 108.2 . .
C7 S1 C1 90.47(11) . .
C2 N1 B1 126.37(18) . .
C7 N1 C2 112.13(19) . .
C7 N1 B1 121.49(18) . .
C9 N2 C11 106.73(18) . .
C9 N2 B1 119.82(18) . .
C11 N2 B1 129.41(19) . .
C2 C1 S1 110.58(17) . .
C6 C1 S1 127.14(19) . .
C6 C1 C2 122.3(2) . .
C1 C2 N1 112.7(2) . .
C1 C2 C3 119.3(2) . .
C3 C2 N1 128.0(2) . .
C2 C3 H3 121.0 . .
C4 C3 C2 118.1(2) . .
C4 C3 H3 121.0 . .
C3 C4 H4 119.0 . .
C3 C4 C5 121.9(2) . .
C5 C4 H4 119.0 . .
C4 C5 H5 119.7 . .
C6 C5 C4 120.6(2) . .
C6 C5 H5 119.7 . .
C1 C6 H6 121.1 . .
C5 C6 C1 117.7(2) . .
C5 C6 H6 121.1 . .
N1 C7 S1 113.90(17) . .
N1 C7 C8 122.5(2) . .
C8 C7 S1 123.10(17) . .
C9 C8 C7 115.2(2) . .
C9 C8 C10 117.3(2) . .
C10 C8 C7 126.9(2) . .
N2 C9 C8 123.1(2) . .
N2 C9 C10 111.8(2) . 3_666
C8 C9 C10 124.9(2) . 3_666
C8 C10 C9 117.6(2) . 3_666
C8 C10 C12 137.3(2) . 3_666
C9 C10 C12 104.96(19) 3_666 3_666
N2 C11 C12 110.51(19) . .
N2 C11 C16 129.0(2) . .
C16 C11 C12 120.4(2) . .
C11 C12 C10 105.87(19) . 3_666
C13 C12 C10 134.5(2) . 3_666
C13 C12 C11 119.3(2) . .
C12 C13 H13 119.6 . .
C14 C13 C12 120.9(2) . .
C14 C13 H13 119.6 . .
C13 C14 C15 117.9(2) . .
C13 C14 C17 123.0(2) . .
C15 C14 C17 119.1(2) . .
C14 C15 H15 118.4 . .
C16 C15 C14 123.1(2) . .
C16 C15 H15 118.4 . .
C11 C16 H16 120.9 . .
C15 C16 C11 118.2(2) . .
C15 C16 H16 120.9 . .
C18 C17 C14 112.2(2) . .
C19 C17 C14 109.3(2) . .
C19 C17 C18 108.4(2) . .
C20 C17 C14 109.7(2) . .
C20 C17 C18 108.4(2) . .
C20 C17 C19 108.9(2) . .
C17 C18 H18A 109.5 . .
C17 C18 H18B 109.5 . .
C17 C18 H18C 109.5 . .
H18A C18 H18B 109.5 . .
H18A C18 H18C 109.5 . .
H18B C18 H18C 109.5 . .
C17 C19 H19A 109.5 . .
C17 C19 H19B 109.5 . .
C17 C19 H19C 109.5 . .
H19A C19 H19B 109.5 . .
H19A C19 H19C 109.5 . .
H19B C19 H19C 109.5 . .
C17 C20 H20A 109.5 . .
C17 C20 H20B 109.5 . .
C17 C20 H20C 109.5 . .
H20A C20 H20B 109.5 . .
H20A C20 H20C 109.5 . .
H20B C20 H20C 109.5 . .
C22 C21 C26 117.4(2) . .
C22 C21 B1 120.1(2) . .
C26 C21 B1 122.5(2) . .
C21 C22 H22 119.2 . .
C23 C22 C21 121.5(2) . .
C23 C22 H22 119.2 . .
C22 C23 H23 120.1 . .
C24 C23 C22 119.8(3) . .
C24 C23 H23 120.1 . .
C23 C24 H24 120.1 . .
C25 C24 C23 119.9(2) . .
C25 C24 H24 120.1 . .
C24 C25 H25 119.9 . .
C24 C25 C26 120.2(3) . .
C26 C25 H25 119.9 . .
C21 C26 H26 119.4 . .
C25 C26 C21 121.2(2) . .
C25 C26 H26 119.4 . .
C28 C27 B1 121.4(2) . .
C32 C27 C28 116.1(2) . .
C32 C27 B1 122.5(2) . .
C27 C28 H28 118.8 . .
C29 C28 C27 122.5(2) . .
C29 C28 H28 118.8 . .
C28 C29 H29 120.3 . .
C30 C29 C28 119.5(3) . .
C30 C29 H29 120.3 . .
C29 C30 H30 120.2 . .
C31 C30 C29 119.6(2) . .
C31 C30 H30 120.2 . .
C30 C31 H31 119.8 . .
C30 C31 C32 120.3(2) . .
C32 C31 H31 119.8 . .
C27 C32 H32 119.0 . .
C31 C32 C27 122.0(2) . .
C31 C32 H32 119.0 . .
N2 B1 N1 101.93(17) . .
N2 B1 C21 110.58(18) . .
N2 B1 C27 110.46(19) . .
C21 B1 N1 108.57(18) . .
C21 B1 C27 117.51(19) . .
C27 B1 N1 106.53(18) . .
Cl1A C33A H33A 108.4 . .
Cl1A C33A Cl2A 109.64(19) . .
Cl1A C33A Cl3A 112.3(2) . .
Cl2A C33A H33A 108.4 . .
Cl3A C33A H33A 108.4 . .
Cl3A C33A Cl2A 109.5(2) . .

loop_
_geom_bond_atom_site_label_1
_geom_bond_atom_site_label_2
_geom_bond_distance
_geom_bond_site_symmetry_2
Cl1 C33 1.738(11) .
Cl2 C33 1.778(11) .
Cl3 C33 1.735(11) .
C33 H33 1.0000 .
S1 C1 1.728(2) .
S1 C7 1.725(2) .
N1 C2 1.409(3) .
N1 C7 1.330(3) .
N1 B1 1.643(3) .
N2 C9 1.364(3) .
N2 C11 1.390(3) .
N2 B1 1.561(3) .
C1 C2 1.399(3) .
C1 C6 1.399(3) .
C2 C3 1.404(3) .
C3 H3 0.9500 .
C3 C4 1.386(3) .
C4 H4 0.9500 .
C4 C5 1.399(4) .
C5 H5 0.9500 .
C5 C6 1.377(4) .
C6 H6 0.9500 .
C7 C8 1.451(3) .
C8 C9 1.403(3) .
C8 C10 1.414(3) .
C9 C10 1.424(3) 3_666
C10 C12 1.452(3) 3_666
C11 C12 1.423(3) .
C11 C16 1.397(3) .
C12 C13 1.408(3) .
C13 H13 0.9500 .
C13 C14 1.389(3) .
C14 C15 1.412(3) .
C14 C17 1.534(3) .
C15 H15 0.9500 .
C15 C16 1.383(3) .
C16 H16 0.9500 .
C17 C18 1.533(4) .
C17 C19 1.533(4) .
C17 C20 1.530(3) .
C18 H18A 0.9800 .
C18 H18B 0.9800 .
C18 H18C 0.9800 .
C19 H19A 0.9800 .
C19 H19B 0.9800 .
C19 H19C 0.9800 .
C20 H20A 0.9800 .
C20 H20B 0.9800 .
C20 H20C 0.9800 .
C21 C22 1.396(4) .
C21 C26 1.401(3) .
C21 B1 1.608(3) .
C22 H22 0.9500 .
C22 C23 1.392(4) .
C23 H23 0.9500 .
C23 C24 1.386(4) .
C24 H24 0.9500 .
C24 C25 1.379(4) .
C25 H25 0.9500 .
C25 C26 1.393(4) .
C26 H26 0.9500 .
C27 C28 1.399(3) .
C27 C32 1.397(3) .
C27 B1 1.617(3) .
C28 H28 0.9500 .
C28 C29 1.393(4) .
C29 H29 0.9500 .
C29 C30 1.382(4) .
C30 H30 0.9500 .
C30 C31 1.377(4) .
C31 H31 0.9500 .
C31 C32 1.389(4) .
C32 H32 0.9500 .
C33A H33A 1.0000 .
C33A Cl1A 1.743(4) .
C33A Cl2A 1.778(4) .
C33A Cl3A 1.744(4) .

loop_
_geom_torsion_atom_site_label_1
_geom_torsion_atom_site_label_2
_geom_torsion_atom_site_label_3
_geom_torsion_atom_site_label_4
_geom_torsion
_geom_torsion_site_symmetry_1
_geom_torsion_site_symmetry_4
S1 C1 C2 N1 1.5(2) . .
S1 C1 C2 C3 -175.72(17) . .
S1 C1 C6 C5 176.48(19) . .
S1 C7 C8 C9 150.84(18) . .
S1 C7 C8 C10 -19.9(3) . .
N1 C2 C3 C4 -178.3(2) . .
N1 C7 C8 C9 -20.7(3) . .
N1 C7 C8 C10 168.5(2) . .
N2 C11 C12 C10 -1.7(2) . 3_666
N2 C11 C12 C13 172.3(2) . .
N2 C11 C16 C15 -173.4(2) . .
C1 S1 C7 N1 -4.15(18) . .
C1 S1 C7 C8 -176.4(2) . .
C1 C2 C3 C4 -1.6(3) . .
C2 N1 C7 S1 5.7(2) . .
C2 N1 C7 C8 178.0(2) . .
C2 N1 B1 N2 -148.9(2) . .
C2 N1 B1 C21 -32.2(3) . .
C2 N1 B1 C27 95.3(2) . .
C2 C1 C6 C5 -2.0(4) . .
C2 C3 C4 C5 -0.7(4) . .
C3 C4 C5 C6 1.7(4) . .
C4 C5 C6 C1 -0.3(4) . .
C6 C1 C2 N1 -179.8(2) . .
C6 C1 C2 C3 3.0(3) . .
C7 S1 C1 C2 1.36(18) . .
C7 S1 C1 C6 -177.3(2) . .
C7 N1 C2 C1 -4.6(3) . .
C7 N1 C2 C3 172.3(2) . .
C7 N1 B1 N2 30.8(3) . .
C7 N1 B1 C21 147.6(2) . .
C7 N1 B1 C27 -85.0(2) . .
C7 C8 C9 N2 8.1(3) . .
C7 C8 C9 C10 -167.1(2) . 3_666
C7 C8 C10 C9 166.3(2) . 3_666
C7 C8 C10 C12 -18.4(4) . 3_666
C9 N2 C11 C12 -0.5(2) . .
C9 N2 C11 C16 176.7(2) . .
C9 N2 B1 N1 -42.9(2) . .
C9 N2 B1 C21 -158.2(2) . .
C9 N2 B1 C27 70.0(3) . .
C9 C8 C10 C9 -4.3(3) . 3_666
C9 C8 C10 C12 171.0(2) . 3_666
C10 C8 C9 N2 179.8(2) . .
C10 C8 C9 C10 4.6(4) . 3_666
C10 C12 C13 C14 174.9(2) 3_666 .
C11 N2 C9 C8 -173.1(2) . .
C11 N2 C9 C10 2.6(3) . 3_666
C11 N2 B1 N1 162.8(2) . .
C11 N2 B1 C21 47.6(3) . .
C11 N2 B1 C27 -84.3(3) . .
C11 C12 C13 C14 3.0(3) . .
C12 C11 C16 C15 3.6(3) . .
C12 C13 C14 C15 0.6(3) . .
C12 C13 C14 C17 -179.0(2) . .
C13 C14 C15 C16 -2.3(4) . .
C13 C14 C17 C18 1.9(3) . .
C13 C14 C17 C19 122.2(3) . .
C13 C14 C17 C20 -118.5(3) . .
C14 C15 C16 C11 0.2(4) . .
C15 C14 C17 C18 -177.7(2) . .
C15 C14 C17 C19 -57.4(3) . .
C15 C14 C17 C20 61.9(3) . .
C16 C11 C12 C10 -179.2(2) . 3_666
C16 C11 C12 C13 -5.2(3) . .
C17 C14 C15 C16 177.3(2) . .
C21 C22 C23 C24 0.9(4) . .
C22 C21 C26 C25 1.7(4) . .
C22 C21 B1 N1 -54.9(3) . .
C22 C21 B1 N2 56.2(3) . .
C22 C21 B1 C27 -175.8(2) . .
C22 C23 C24 C25 0.9(4) . .
C23 C24 C25 C26 -1.3(4) . .
C24 C25 C26 C21 0.0(4) . .
C26 C21 C22 C23 -2.1(4) . .
C26 C21 B1 N1 125.0(2) . .
C26 C21 B1 N2 -123.9(2) . .
C26 C21 B1 C27 4.1(3) . .
C27 C28 C29 C30 0.4(5) . .
C28 C27 C32 C31 0.7(4) . .
C28 C27 B1 N1 131.2(2) . .
C28 C27 B1 N2 21.3(3) . .
C28 C27 B1 C21 -106.9(3) . .
C28 C29 C30 C31 1.6(4) . .
C29 C30 C31 C32 -2.5(4) . .
C30 C31 C32 C27 1.3(4) . .
C32 C27 C28 C29 -1.5(4) . .
C32 C27 B1 N1 -45.8(3) . .
C32 C27 B1 N2 -155.7(2) . .
C32 C27 B1 C21 76.2(3) . .
B1 N1 C2 C1 175.2(2) . .
B1 N1 C2 C3 -7.9(4) . .
B1 N1 C7 S1 -174.06(15) . .
B1 N1 C7 C8 -1.8(3) . .
B1 N2 C9 C8 27.4(3) . .
B1 N2 C9 C10 -156.91(19) . 3_666
B1 N2 C11 C12 156.3(2) . .
B1 N2 C11 C16 -26.5(4) . .
B1 C21 C22 C23 177.8(2) . .
B1 C21 C26 C25 -178.2(2) . .
B1 C27 C28 C29 -178.7(2) . .
B1 C27 C32 C31 177.8(2) . .
